data_2100302
loop_
_publ_author_name
'Cowan, John. A.'
'Howard, Judith A. K.'
'McIntyre, Garry, J.'
'Lo, Samuel M.-F'
'Williams, Ian D.'

_publ_section_title
;
 Variable-temperature neutron diffraction studies of the short, strong
 hydrogen bonds in the crystal structure of pyridine-3,5-dicarboxylic
 acid
;
_journal_coeditor_code BS5020
_journal_issue 6
_journal_name_full 'Acta Crystallographica Section B'
_journal_page_first 724
_journal_page_last 730
_journal_paper_doi 10.1107/S0108768105030077
_journal_volume 61
_journal_year 2005
_chemical_formula_moiety 'C7 H5 N O4'
_chemical_formula_sum 'C7 H5 N O4'
_chemical_formula_weight 167.00
_chemical_name_common 'dinicotinic acid'
_chemical_name_systematic
;
 Pyridine-3,5-dicarboxylic acid
;
_space_group_IT_number 14
_symmetry_cell_setting monoclinic
_symmetry_space_group_name_Hall '-P 2ybc'
_symmetry_space_group_name_H-M 'P 1 21/c 1'
_atom_sites_solution_hydrogens difmap
_atom_sites_solution_primary direct
_atom_sites_solution_secondary difmap
_audit_creation_method SHELXL-97
_cell_angle_alpha 90.00
_cell_angle_beta 107.804(5)
_cell_angle_gamma 90.00
_cell_formula_units_Z 4
_cell_length_a 9.6986(7)
_cell_length_b 11.1571(8)
_cell_length_c 6.5891(6)
_cell_measurement_reflns_used 303
_cell_measurement_temperature 296(2)
_cell_measurement_theta_max 32.75
_cell_measurement_theta_min 4.27
_cell_volume 678.85(9)
_computing_cell_refinement 'RAFD9 (Filhol, 1998)'
_computing_data_collection 'MAD and HKLGEN (Barthelemy, 1984)'
_computing_data_reduction 'RACER (Wilkinson, et al. 1988)'
_computing_structure_refinement 'SHELXL-97 (Sheldrick, 1997)'
_computing_structure_solution 'SHELXS-97 (Sheldrick, 1990)'
_diffrn_ambient_temperature 296(2)
_diffrn_measured_fraction_theta_full 0.998
_diffrn_measured_fraction_theta_max 0.598
_diffrn_measurement_device_type D9
_diffrn_measurement_method ' theta - two theta scans'
_diffrn_radiation_monochromator 'Copper (2 2 0)'
_diffrn_radiation_probe neutron
_diffrn_radiation_source 'ILL high flux reactor'
_diffrn_radiation_type neutron
_diffrn_radiation_wavelength 0.84040(10)
_diffrn_reflns_av_R_equivalents 0.0154
_diffrn_reflns_av_sigmaI/netI 0.0933
_diffrn_reflns_limit_h_max 12
_diffrn_reflns_limit_h_min -13
_diffrn_reflns_limit_k_max 7
_diffrn_reflns_limit_k_min -15
_diffrn_reflns_limit_l_max 8
_diffrn_reflns_limit_l_min -8
_diffrn_reflns_number 2065
_diffrn_reflns_theta_full 35.00
_diffrn_reflns_theta_max 42.96
_diffrn_reflns_theta_min 4.32
_diffrn_standards_decay_% none
_diffrn_standards_interval_count 50
_diffrn_standards_number 2
_exptl_absorpt_coefficient_mu 0.096
_exptl_absorpt_correction_T_max 0.981
_exptl_absorpt_correction_T_min 0.903
_exptl_absorpt_correction_type integration
_exptl_absorpt_process_details 'DATAP (Coppens, 1979)'
_exptl_crystal_colour colourless
_exptl_crystal_density_diffrn 1.634
_exptl_crystal_density_meas ?
_exptl_crystal_density_method 'not measured'
_exptl_crystal_description plate
_exptl_crystal_F_000 242
_exptl_crystal_size_max 1.7
_exptl_crystal_size_mid 1.5
_exptl_crystal_size_min 0.2
_refine_diff_density_max 0.643
_refine_diff_density_min -0.648
_refine_ls_extinction_coef 0.0022(5)
_refine_ls_extinction_expression Fc^*^=kFc[1+0.001xFc^2^\l^3^/sin(2\q)]^-1/4^
_refine_ls_extinction_method SHELXL
_refine_ls_goodness_of_fit_ref 1.088
_refine_ls_hydrogen_treatment refall
_refine_ls_matrix_type full
_refine_ls_number_parameters 155
_refine_ls_number_reflns 1806
_refine_ls_number_restraints 0
_refine_ls_restrained_S_all 1.088
_refine_ls_R_factor_all 0.1146
_refine_ls_R_factor_gt 0.0599
_refine_ls_shift/su_max 0.000
_refine_ls_shift/su_mean 0.000
_refine_ls_structure_factor_coef Fsqd
_refine_ls_weighting_details 'calc w=1/[\s^2^(Fo^2^)+(0.0200P)^2^+0.0000P] where P=(Fo^2^+2Fc^2^)/3'
_refine_ls_weighting_scheme calc
_refine_ls_wR_factor_gt 0.0882
_refine_ls_wR_factor_ref 0.1080
_reflns_number_gt 1117
_reflns_number_total 1806
_reflns_threshold_expression >2sigma(I)
_cod_data_source_file bs5020.cif
_cod_data_source_block pdart
_cod_depositor_comments
;
The following automatic conversions were performed:
'_symmetry_cell_setting' value 'Monoclinic' changed to 'monoclinic'
according to '/home/saulius/struct/CIF-dictionaries/cif_core.dic'
dictionary named 'cif_core.dic' version 2.4.1 from 2010-06-29.

Automatic conversion script
Id: cif_fix_enum 1527 2010-12-29 10:47:43Z saulius 

The following automatic conversions were performed:

'_symmetry_cell_setting' value 'Monoclinic' changed to 'monoclinic'
according to /home/saulius/struct/CIF-dictionaries/cif_core.dic
dictionary named 'cif_core.dic' version 2.4.1 from
2010-06-29.

'_exptl_absorpt_correction_type' value 'Integration'
changed to 'integration' according to
/home/saulius/struct/CIF-dictionaries/cif_core.dic dictionary named
'cif_core.dic' version 2.4.1 from 2010-06-29.

Automatic conversion script
Id: cif_fix_values 1715 2011-07-08 13:25:40Z adriana 

The following automatic conversions were performed:

'_exptl_crystal_density_meas' value 'not measured' was changed to '?'
- the value is perceived as not measured.

Automatic conversion script
Id: cif_fix_values 3008 2015-01-20 13:52:24Z robertas 
;
_cod_original_sg_symbol_H-M 'P 21/c'
_cod_database_code 2100302
_cod_database_fobs_code 2100302

loop_
_symmetry_equiv_pos_as_xyz
'x, y, z'
'-x, y+1/2, -z+1/2'
'-x, -y, -z'
'x, -y-1/2, z-1/2'

loop_
_atom_site_label
_atom_site_fract_x
_atom_site_fract_y
_atom_site_fract_z
_atom_site_U_iso_or_equiv
_atom_site_adp_type
_atom_site_calc_flag
_atom_site_refinement_flags
_atom_site_occupancy
_atom_site_disorder_assembly
_atom_site_disorder_group
_atom_site_type_symbol
C2 -0.3157(2) -0.34187(17) 0.2276(4) 0.0286(5) Uani d . 1 . . C
C3 -0.38857(18) -0.44574(16) 0.2522(3) 0.0233(4) Uani d . 1 . . C
C4 -0.31873(18) -0.55575(17) 0.2626(4) 0.0255(4) Uani d . 1 . . C
C5 -0.17906(18) -0.55940(17) 0.2471(4) 0.0262(4) Uani d . 1 . . C
C6 -0.11383(19) -0.45223(17) 0.2227(4) 0.0305(5) Uani d . 1 . . C
C7 -0.53895(18) -0.44083(17) 0.2646(4) 0.0270(4) Uani d . 1 . . C
C8 -0.0963(2) -0.67395(17) 0.2573(4) 0.0293(5) Uani d . 1 . . C
H1 -0.3635(5) -0.2541(4) 0.2194(10) 0.0492(12) Uani d . 1 . . H
H2 -0.3751(5) -0.6367(4) 0.2818(10) 0.0480(13) Uani d . 1 . . H
H3 -0.0031(5) -0.4488(4) 0.2147(10) 0.0540(14) Uani d . 1 . . H
H4 -0.6875(5) -0.3219(4) 0.2674(10) 0.0506(12) Uani d . 1 . . H
H5 0.1072(5) -0.7497(5) 0.2873(10) 0.0549(13) Uani d . 1 . . H
N1 -0.18153(15) -0.34739(13) 0.2132(3) 0.0324(4) Uani d . 1 . . N
O1 -0.5836(3) -0.3302(2) 0.2714(6) 0.0456(8) Uani d . 1 . . O
O2 -0.6109(2) -0.5289(2) 0.2655(5) 0.0344(6) Uani d . 1 . . O
O3 -0.1542(2) -0.7722(2) 0.2467(5) 0.0379(7) Uani d . 1 . . O
O4 0.0382(2) -0.6578(2) 0.2810(6) 0.0450(8) Uani d . 1 . . O

loop_
_atom_site_aniso_label
_atom_site_aniso_U_11
_atom_site_aniso_U_22
_atom_site_aniso_U_33
_atom_site_aniso_U_12
_atom_site_aniso_U_13
_atom_site_aniso_U_23
C2 0.0208(9) 0.0168(8) 0.0516(13) 0.0009(6) 0.0158(9) 0.0035(9)
C3 0.0178(7) 0.0181(8) 0.0369(11) 0.0012(7) 0.0126(7) 0.0031(8)
C4 0.0195(8) 0.0158(8) 0.0439(12) -0.0001(6) 0.0138(8) 0.0004(9)
C5 0.0186(8) 0.0185(8) 0.0432(12) 0.0011(6) 0.0122(8) -0.0008(9)
C6 0.0177(8) 0.0197(9) 0.0574(14) -0.0013(7) 0.0164(9) -0.0007(10)
C7 0.0190(8) 0.0210(8) 0.0437(12) 0.0012(7) 0.0136(8) 0.0027(9)
C8 0.0192(8) 0.0186(8) 0.0536(14) 0.0011(6) 0.0164(9) -0.0008(9)
H1 0.043(2) 0.0216(17) 0.090(4) 0.0061(18) 0.030(2) 0.000(2)
H2 0.040(2) 0.0248(19) 0.089(4) 0.0009(16) 0.034(2) 0.007(2)
H3 0.0307(19) 0.039(2) 0.101(4) -0.0003(17) 0.033(2) 0.003(3)
H4 0.037(2) 0.036(2) 0.087(4) 0.0066(17) 0.031(2) 0.001(2)
H5 0.0359(19) 0.058(3) 0.075(4) -0.011(2) 0.022(2) -0.003(3)
N1 0.0218(6) 0.0191(6) 0.0603(11) -0.0023(5) 0.0183(7) 0.0000(7)
O1 0.0273(12) 0.0235(11) 0.094(2) 0.0068(9) 0.0304(14) 0.0030(14)
O2 0.0249(10) 0.0259(11) 0.0562(17) -0.0034(8) 0.0181(11) -0.0003(11)
O3 0.0241(9) 0.0202(11) 0.074(2) -0.0002(8) 0.0212(12) -0.0019(12)
O4 0.0198(10) 0.0233(11) 0.095(2) 0.0007(8) 0.0217(13) -0.0049(14)

loop_
_atom_type_symbol
_atom_type_description
_atom_type_scat_source
C C 'V.F. Sears, Neutron News, Vol. 3, 1992'
H H 'V.F. Sears, Neutron News, Vol. 3, 1992'
N N 'V.F. Sears, Neutron News, Vol. 3, 1992'
O O 'V.F. Sears, Neutron News, Vol. 3, 1992'

loop_
_geom_angle_atom_site_label_1
_geom_angle_atom_site_label_2
_geom_angle_atom_site_label_3
_geom_angle
N1 C2 C3 120.69(17)
N1 C2 H1 116.9(3)
C3 C2 H1 122.4(3)
C2 C3 C4 118.85(15)
C2 C3 C7 121.14(16)
C4 C3 C7 120.01(16)
C5 C4 C3 119.49(17)
C5 C4 H2 121.5(3)
C3 C4 H2 119.0(3)
C6 C5 C4 118.26(17)
C6 C5 C8 118.94(15)
C4 C5 C8 122.80(17)
N1 C6 C5 121.79(15)
N1 C6 H3 116.4(3)
C5 C6 H3 121.8(3)
O2 C7 O1 124.6(2)
O2 C7 C3 123.3(2)
O1 C7 C3 112.09(18)
O3 C8 O4 124.5(2)
O3 C8 C5 122.08(19)
O4 C8 C5 113.39(19)
C6 N1 C2 120.93(15)
C7 O1 H4 115.1(4)
C8 O4 H5 114.5(3)

loop_
_geom_bond_atom_site_label_1
_geom_bond_atom_site_label_2
_geom_bond_site_symmetry_2
_geom_bond_distance
_geom_bond_publ_flag
C2 N1 . 1.335(2) ?
C2 C3 . 1.392(3) ?
C2 H1 . 1.078(4) ?
C3 C4 . 1.393(2) ?
C3 C7 . 1.487(2) ?
C4 C5 . 1.390(2) ?
C4 H2 . 1.083(4) ?
C5 C6 . 1.385(3) ?
C5 C8 . 1.500(3) ?
C6 N1 . 1.334(2) ?
C6 H3 . 1.092(4) ?
C7 O2 . 1.206(3) ?
C7 O1 . 1.313(3) ?
C8 O3 . 1.224(3) ?
C8 O4 . 1.279(3) ?
O1 H4 . 1.004(5) ?
O4 H5 . 1.218(6) ?

loop_
_cod_related_entry_id
_cod_related_entry_database
_cod_related_entry_code
1 ChemSpider 9939
